data_2241034
loop_
_publ_author_name
'Chandrarekha, M.'
'Srinivasan, N.'
'Krishnakumar, R. V.'

_publ_section_title
;
 Redetermined crystal structure of
 <i>N</i>-(\b-carboxyethyl)-\a-isoleucine
;
_journal_issue 9
_journal_name_full 'Acta Crystallographica Section E'
_journal_page_first o665
_journal_page_last o666
_journal_paper_doi 10.1107/S2056989015014498
_journal_volume 71
_journal_year 2015
_chemical_formula_iupac 'C9 H18 N2 O3'
_chemical_formula_moiety 'C9 H18 N2 O3'
_chemical_formula_sum 'C9 H18 N2 O3'
_chemical_formula_weight 202.25
_chemical_name_common N-(\b-Carboxyethyl)-\a-isoleucine
_chemical_name_systematic
;
(2<i>S</i>,3<i>S</i>)-2-[(2-Carbamoylethyl)azaniumyl]-3-methylpentanoate
;
_space_group_crystal_system orthorhombic
_space_group_IT_number 19
_space_group_name_Hall 'P 2ac 2ab'
_space_group_name_H-M_alt 'P 21 21 21'
_symmetry_space_group_name_Hall 'P 2ac 2ab'
_symmetry_space_group_name_H-M 'P 21 21 21'
_atom_sites_solution_hydrogens mixed
_audit_creation_method SHELXL-2014/7
_cell_angle_alpha 90
_cell_angle_beta 90
_cell_angle_gamma 90
_cell_formula_units_Z 4
_cell_length_a 5.2996(5)
_cell_length_b 9.0053(7)
_cell_length_c 23.211(2)
_cell_measurement_temperature 293(2)
_cell_volume 1107.73(17)
_computing_cell_refinement
;
SAINT (Bruker, 2009)
;
_computing_data_collection
;
APEX2 (Bruker, 2009)
;
_computing_data_reduction
;
SAINT (Bruker, 2009)
;
_computing_molecular_graphics
;
PLATON (Spek, 2009)
;
_computing_publication_material
;
SHELXL2014 (Sheldrick, 2015)
;
_computing_structure_refinement
;
SHELXL2014 (Sheldrick, 2015)
;
_computing_structure_solution
;
SHELXS2013 (Sheldrick, 2008)
;
_diffrn_ambient_temperature 293(2)
_diffrn_measured_fraction_theta_full 0.999
_diffrn_measured_fraction_theta_max 0.983
_diffrn_measurement_device_type 'Bruker APEXII CCD'
_diffrn_measurement_method '\w and \f scans'
_diffrn_radiation_type MoK\a
_diffrn_radiation_wavelength 0.71073
_diffrn_reflns_av_R_equivalents 0.0357
_diffrn_reflns_limit_h_max 7
_diffrn_reflns_limit_h_min -7
_diffrn_reflns_limit_k_max 11
_diffrn_reflns_limit_k_min -12
_diffrn_reflns_limit_l_max 32
_diffrn_reflns_limit_l_min -31
_diffrn_reflns_number 22904
_diffrn_reflns_theta_full 25.242
_diffrn_reflns_theta_max 29.937
_diffrn_reflns_theta_min 2.426
_exptl_absorpt_coefficient_mu 0.091
_exptl_absorpt_correction_T_max 0.99
_exptl_absorpt_correction_T_min 0.97
_exptl_absorpt_correction_type multi-scan
_exptl_absorpt_process_details
;
(SADABS; Bruker, 2009)
;
_exptl_crystal_colour colourless
_exptl_crystal_density_diffrn 1.213
_exptl_crystal_density_meas 1.21
_exptl_crystal_density_method 'floatation method'
_exptl_crystal_description needle
_exptl_crystal_F_000 440
_exptl_crystal_size_max 0.26
_exptl_crystal_size_mid 0.18
_exptl_crystal_size_min 0.10
_refine_diff_density_max 0.302
_refine_diff_density_min -0.192
_refine_ls_abs_structure_details
;
 Refined as a perfect inversion twin.
;
_refine_ls_abs_structure_Flack 0.5
_refine_ls_goodness_of_fit_ref 1.084
_refine_ls_hydrogen_treatment mixed
_refine_ls_matrix_type full
_refine_ls_number_parameters 146
_refine_ls_number_reflns 3127
_refine_ls_number_restraints 0
_refine_ls_restrained_S_all 1.084
_refine_ls_R_factor_all 0.0624
_refine_ls_R_factor_gt 0.0423
_refine_ls_shift/su_max 0.000
_refine_ls_shift/su_mean 0.000
_refine_ls_structure_factor_coef Fsqd
_refine_ls_weighting_details 'w=1/[\s^2^(Fo^2^)+(0.0479P)^2^+0.1014P] where P=(Fo^2^+2Fc^2^)/3'
_refine_ls_weighting_scheme calc
_refine_ls_wR_factor_gt 0.0934
_refine_ls_wR_factor_ref 0.1015
_reflns_number_gt 2538
_reflns_number_total 3127
_reflns_threshold_expression 'I > 2\s(I)'
_cod_data_source_file bg2563sup1.cif
_cod_data_source_block I
_cod_original_cell_volume 1107.75(17)
_cod_database_code 2241034
_shelx_space_group_comment
;
The symmetry employed for this shelxl refinement is uniquely defined
by the following loop, which should always be used as a source of
symmetry information in preference to the above space-group names.
They are only intended as comments.
;

loop_
_space_group_symop_operation_xyz
'x, y, z'
'-x+1/2, -y, z+1/2'
'x+1/2, -y+1/2, -z'
'-x, y+1/2, -z+1/2'

loop_
_atom_site_type_symbol
_atom_site_label
_atom_site_fract_x
_atom_site_fract_y
_atom_site_fract_z
_atom_site_U_iso_or_equiv
_atom_site_adp_type
_atom_site_calc_flag
_atom_site_occupancy
O O1 0.2868(2) 0.54162(13) 0.74549(7) 0.0379(4) Uani d 1
O O2 0.2473(3) 0.77532(13) 0.71778(7) 0.0383(4) Uani d 1
O O3 0.6665(3) 0.6614(2) 0.94137(7) 0.0550(5) Uani d 1
N N1 0.7861(3) 0.57896(16) 0.76272(6) 0.0213(3) Uani d 1
N N2 1.0857(4) 0.6555(3) 0.95384(9) 0.0475(5) Uani d 1
C C5 0.7705(8) 0.7167(5) 0.55526(12) 0.0942(12) Uani d 1
H H5A 0.9472 0.7357 0.5606 0.141 Uiso calc 1
H H5B 0.7017 0.7884 0.5290 0.141 Uiso calc 1
H H5C 0.7479 0.6188 0.5398 0.141 Uiso calc 1
C C4 0.6370(5) 0.7281(3) 0.61215(10) 0.0506(6) Uani d 1
H H4A 0.4584 0.7101 0.6062 0.061 Uiso calc 1
H H4B 0.6555 0.8285 0.6267 0.061 Uiso calc 1
C C3 0.7352(4) 0.6194(2) 0.65736(8) 0.0329(4) Uani d 1
H H3 0.9199 0.6235 0.6558 0.040 Uiso calc 1
C C6 0.6603(6) 0.4612(3) 0.64363(10) 0.0571(7) Uani d 1
H H6A 0.7232 0.3961 0.6731 0.086 Uiso calc 1
H H6B 0.7304 0.4330 0.6071 0.086 Uiso calc 1
H H6C 0.4797 0.4540 0.6420 0.086 Uiso calc 1
C C2 0.6583(3) 0.66957(19) 0.71782(7) 0.0224(4) Uani d 1
H H2 0.7123 0.7729 0.7227 0.027 Uiso calc 1
C C1 0.3732(3) 0.66295(19) 0.72788(8) 0.0244(4) Uani d 1
C C7 0.7684(4) 0.6481(2) 0.82050(8) 0.0297(4) Uani d 1
H H7A 0.5926 0.6536 0.8319 0.036 Uiso calc 1
H H7B 0.8340 0.7485 0.8187 0.036 Uiso calc 1
C C8 0.9134(4) 0.5614(2) 0.86493(8) 0.0354(5) Uani d 1
H H8A 1.0912 0.5611 0.8551 0.042 Uiso calc 1
H H8B 0.8547 0.4594 0.8655 0.042 Uiso calc 1
C C9 0.8776(4) 0.6301(2) 0.92372(8) 0.0348(4) Uani d 1
H H1N1 0.723(4) 0.488(2) 0.7648(9) 0.029(5) Uiso d 1
H H2N1 0.947(4) 0.568(2) 0.7544(9) 0.027(5) Uiso d 1
H H2N2 1.228(6) 0.631(3) 0.9411(11) 0.051(7) Uiso d 1
H H1N2 1.082(6) 0.697(3) 0.9890(13) 0.064(9) Uiso d 1

loop_
_atom_site_aniso_label
_atom_site_aniso_U_11
_atom_site_aniso_U_22
_atom_site_aniso_U_33
_atom_site_aniso_U_12
_atom_site_aniso_U_13
_atom_site_aniso_U_23
O1 0.0150(6) 0.0337(7) 0.0651(10) -0.0005(5) 0.0039(6) 0.0146(6)
O2 0.0213(7) 0.0261(6) 0.0675(10) 0.0044(6) -0.0089(7) -0.0012(6)
O3 0.0324(8) 0.0925(14) 0.0400(9) 0.0071(9) 0.0034(7) -0.0200(8)
N1 0.0129(6) 0.0224(7) 0.0287(8) -0.0001(5) 0.0007(5) -0.0012(6)
N2 0.0339(11) 0.0737(15) 0.0348(10) -0.0011(10) -0.0030(8) -0.0149(10)
C5 0.101(3) 0.142(3) 0.0405(15) -0.019(3) 0.0009(16) 0.0249(17)
C4 0.0549(15) 0.0597(14) 0.0371(11) -0.0110(12) -0.0076(11) 0.0114(11)
C3 0.0225(9) 0.0464(11) 0.0299(9) -0.0034(9) 0.0010(8) -0.0003(8)
C6 0.080(2) 0.0488(14) 0.0423(13) 0.0016(14) 0.0050(13) -0.0135(11)
C2 0.0141(7) 0.0235(8) 0.0296(8) -0.0012(6) -0.0007(6) 0.0019(7)
C1 0.0142(7) 0.0270(8) 0.0319(9) -0.0006(7) -0.0014(7) -0.0027(7)
C7 0.0266(9) 0.0320(9) 0.0305(9) 0.0073(8) -0.0013(7) -0.0079(7)
C8 0.0320(11) 0.0428(11) 0.0313(10) 0.0088(9) -0.0057(8) -0.0070(9)
C9 0.0319(10) 0.0430(11) 0.0295(9) 0.0018(9) -0.0019(9) -0.0027(8)

loop_
_atom_type_symbol
_atom_type_description
_atom_type_scat_dispersion_real
_atom_type_scat_dispersion_imag
_atom_type_scat_source
C C 0.0033 0.0016 'International Tables Vol C Tables 4.2.6.8 and 6.1.1.4'
H H 0.0000 0.0000 'International Tables Vol C Tables 4.2.6.8 and 6.1.1.4'
N N 0.0061 0.0033 'International Tables Vol C Tables 4.2.6.8 and 6.1.1.4'
O O 0.0106 0.0060 'International Tables Vol C Tables 4.2.6.8 and 6.1.1.4'

loop_
_geom_angle_atom_site_label_1
_geom_angle_atom_site_label_2
_geom_angle_atom_site_label_3
_geom_angle
C7 N1 C2 112.03(13)
C7 N1 H1N1 108.3(13)
C2 N1 H1N1 111.9(14)
C7 N1 H2N1 107.9(14)
C2 N1 H2N1 110.4(14)
H1N1 N1 H2N1 106.1(19)
C9 N2 H2N2 121.0(18)
C9 N2 H1N2 122(2)
H2N2 N2 H1N2 117(3)
C4 C5 H5A 109.5
C4 C5 H5B 109.5
H5A C5 H5B 109.5
C4 C5 H5C 109.5
H5A C5 H5C 109.5
H5B C5 H5C 109.5
C5 C4 C3 113.6(2)
C5 C4 H4A 108.9
C3 C4 H4A 108.9
C5 C4 H4B 108.9
C3 C4 H4B 108.9
H4A C4 H4B 107.7
C6 C3 C4 111.70(19)
C6 C3 C2 113.68(17)
C4 C3 C2 110.48(17)
C6 C3 H3 106.9
C4 C3 H3 106.9
C2 C3 H3 106.9
C3 C6 H6A 109.5
C3 C6 H6B 109.5
H6A C6 H6B 109.5
C3 C6 H6C 109.5
H6A C6 H6C 109.5
H6B C6 H6C 109.5
N1 C2 C3 111.07(14)
N1 C2 C1 108.74(14)
C3 C2 C1 113.06(15)
N1 C2 H2 107.9
C3 C2 H2 107.9
C1 C2 H2 107.9
O2 C1 O1 125.42(16)
O2 C1 C2 118.20(15)
O1 C1 C2 116.38(15)
N1 C7 C8 111.73(14)
N1 C7 H7A 109.3
C8 C7 H7A 109.3
N1 C7 H7B 109.3
C8 C7 H7B 109.3
H7A C7 H7B 107.9
C7 C8 C9 110.04(16)
C7 C8 H8A 109.7
C9 C8 H8A 109.7
C7 C8 H8B 109.7
C9 C8 H8B 109.7
H8A C8 H8B 108.2
O3 C9 N2 122.98(19)
O3 C9 C8 120.75(18)
N2 C9 C8 116.27(19)

loop_
_geom_bond_atom_site_label_1
_geom_bond_atom_site_label_2
_geom_bond_distance
O1 C1 1.253(2)
O2 C1 1.234(2)
O3 C9 1.224(3)
N1 C7 1.481(2)
N1 C2 1.487(2)
N1 H1N1 0.89(2)
N1 H2N1 0.88(2)
N2 C9 1.326(3)
N2 H2N2 0.84(3)
N2 H1N2 0.90(3)
C5 C4 1.502(4)
C5 H5A 0.9600
C5 H5B 0.9600
C5 H5C 0.9600
C4 C3 1.527(3)
C4 H4A 0.9700
C4 H4B 0.9700
C3 C6 1.513(3)
C3 C2 1.530(2)
C3 H3 0.9800
C6 H6A 0.9600
C6 H6B 0.9600
C6 H6C 0.9600
C2 C1 1.530(2)
C2 H2 0.9800
C7 C8 1.504(3)
C7 H7A 0.9700
C7 H7B 0.9700
C8 C9 1.510(3)
C8 H8A 0.9700
C8 H8B 0.9700

loop_
_geom_hbond_atom_site_label_D
_geom_hbond_atom_site_label_H
_geom_hbond_atom_site_label_A
_geom_hbond_site_symmetry_A
_geom_hbond_distance_DH
_geom_hbond_distance_HA
_geom_hbond_distance_DA
_geom_hbond_angle_DHA
N1 H1N1 O2 4_646 0.89(2) 1.96(2) 2.7772(19) 152(2)
N1 H2N1 O1 1_655 0.88(2) 1.83(2) 2.7047(19) 174(2)
N2 H1N2 O3 3_567 0.90(3) 2.11(3) 2.970(3) 161(3)
N2 H2N2 O3 1_655 0.84(3) 2.34(3) 3.092(3) 149(2)
C2 H2 O1 4_656 0.98 2.53 3.469(2) 160.4

loop_
_geom_torsion_atom_site_label_1
_geom_torsion_atom_site_label_2
_geom_torsion_atom_site_label_3
_geom_torsion_atom_site_label_4
_geom_torsion
C5 C4 C3 C6 -71.2(3)
C5 C4 C3 C2 161.2(2)
C7 N1 C2 C3 165.30(14)
C7 N1 C2 C1 -69.67(18)
C6 C3 C2 N1 62.6(2)
C4 C3 C2 N1 -170.95(17)
C6 C3 C2 C1 -60.0(2)
C4 C3 C2 C1 66.5(2)
N1 C2 C1 O2 144.24(16)
C3 C2 C1 O2 -91.9(2)
N1 C2 C1 O1 -36.3(2)
C3 C2 C1 O1 87.5(2)
C2 N1 C7 C8 -176.01(15)
N1 C7 C8 C9 -176.58(17)
C7 C8 C9 O3 48.8(3)
C7 C8 C9 N2 -130.4(2)

_cod_database_fobs_code 2241034
